data_4065323
loop_
_publ_author_name
'Marchetti, Fabio'
'Pettinari, Claudio'
'Pettinari, Riccardo'
'Cerquetella, Adele'
'Martins, Lu\'isa M. D. R. S.'
'Guedes da Silva, M. F\'atima C.'
'Silva, Telma F. S.'
'Pombeiro, Armando J. L.'

_publ_section_title
;
 Ruthenium(II) Arene Complexes Bearing Tris(pyrazolyl)methanesulfonate
 Capping Ligands. Electrochemistry, Spectroscopic, and X-ray Structural
 Characterization
;
_journal_issue 22
_journal_name_full Organometallics
_journal_page_first 6180
_journal_paper_doi 10.1021/om200713v
_journal_volume 30
_journal_year 2011
_chemical_formula_moiety 'C22 H27 N6 O3 Ru S, Cl'
_chemical_formula_sum 'C22 H27 Cl N6 O3 Ru S'
_chemical_formula_weight 592.08
_chemical_name_systematic
; 
 ? 
;
_space_group_IT_number 164
_symmetry_cell_setting trigonal
_symmetry_space_group_name_Hall '-P 3 2"'
_symmetry_space_group_name_H-M 'P -3 m 1'
_atom_sites_solution_hydrogens geom
_atom_sites_solution_primary direct
_atom_sites_solution_secondary difmap
_audit_creation_method SHELXL-97
_cell_angle_alpha 90.00
_cell_angle_beta 90.00
_cell_angle_gamma 120.00
_cell_formula_units_Z 2
_cell_length_a 12.115
_cell_length_b 12.115
_cell_length_c 10.3377(9)
_cell_measurement_reflns_used 1856
_cell_measurement_temperature 150(2)
_cell_measurement_theta_max 26.97
_cell_measurement_theta_min 2.77
_cell_volume 1314.02(11)
_computing_cell_refinement 'Bruker SMART'
_computing_data_collection 'Bruker SMART'
_computing_data_reduction 'Bruker SAINT'
_computing_molecular_graphics 'Bruker SHELXTL'
_computing_publication_material 'Bruker SHELXTL'
_computing_structure_refinement 'Bruker SHELXTL'
_computing_structure_solution 'Bruker SHELXTL'
_diffrn_ambient_temperature 150(2)
_diffrn_measured_fraction_theta_full 0.996
_diffrn_measured_fraction_theta_max 0.996
_diffrn_measurement_device_type 'CCD area detector'
_diffrn_measurement_method 'phi and omega scans'
_diffrn_radiation_monochromator graphite
_diffrn_radiation_source 'fine-focus sealed tube'
_diffrn_radiation_type MoK\a
_diffrn_radiation_wavelength 0.71069
_diffrn_reflns_av_R_equivalents 0.0399
_diffrn_reflns_av_sigmaI/netI 0.0339
_diffrn_reflns_limit_h_max 14
_diffrn_reflns_limit_h_min -11
_diffrn_reflns_limit_k_max 14
_diffrn_reflns_limit_k_min -14
_diffrn_reflns_limit_l_max 12
_diffrn_reflns_limit_l_min -12
_diffrn_reflns_number 4445
_diffrn_reflns_theta_full 25.32
_diffrn_reflns_theta_max 25.32
_diffrn_reflns_theta_min 2.77
_exptl_absorpt_coefficient_mu 0.812
_exptl_absorpt_correction_T_max 0.8676
_exptl_absorpt_correction_T_min 0.7887
_exptl_absorpt_correction_type multi-scan
_exptl_absorpt_process_details sadabs
_exptl_crystal_density_diffrn 1.497
_exptl_crystal_density_method 'not measured'
_exptl_crystal_description plate
_exptl_crystal_F_000 604
_exptl_crystal_size_max 0.36
_exptl_crystal_size_mid 0.24
_exptl_crystal_size_min 0.18
_platon_squeeze_details
;
;
_refine_diff_density_max 3.644
_refine_diff_density_min -1.007
_refine_diff_density_rms 0.126
_refine_ls_extinction_method none
_refine_ls_goodness_of_fit_ref 1.115
_refine_ls_hydrogen_treatment constr
_refine_ls_matrix_type full
_refine_ls_number_parameters 69
_refine_ls_number_reflns 929
_refine_ls_number_restraints 6
_refine_ls_restrained_S_all 1.116
_refine_ls_R_factor_all 0.0583
_refine_ls_R_factor_gt 0.0509
_refine_ls_shift/su_max 0.004
_refine_ls_shift/su_mean 0.000
_refine_ls_structure_factor_coef Fsqd
_refine_ls_weighting_details 'calc w=1/[\s^2^(Fo^2^)+(0.0698P)^2^+3.4644P] where P=(Fo^2^+2Fc^2^)/3'
_refine_ls_weighting_scheme calc
_refine_ls_wR_factor_gt 0.1278
_refine_ls_wR_factor_ref 0.1315
_reflns_number_gt 799
_reflns_number_total 929
_reflns_threshold_expression >2sigma(I)
_cod_data_source_file om200713v_si_001.cif
_cod_data_source_block compound3
_cod_original_sg_symbol_Hall '-P 3 2'
_cod_database_code 4065323

loop_
_symmetry_equiv_pos_as_xyz
'x, y, z'
'-y, x-y, z'
'-x+y, -x, z'
'x-y, -y, -z'
'-x, -x+y, -z'
'y, x, -z'
'-x, -y, -z'
'y, -x+y, -z'
'x-y, x, -z'
'-x+y, y, z'
'x, x-y, z'
'-y, -x, z'

loop_
_atom_site_label
_atom_site_type_symbol
_atom_site_fract_x
_atom_site_fract_y
_atom_site_fract_z
_atom_site_U_iso_or_equiv
_atom_site_adp_type
_atom_site_occupancy
_atom_site_symmetry_multiplicity
_atom_site_calc_flag
_atom_site_refinement_flags
C1 C 0.8058(3) 0.6116(6) 0.4730(5) 0.0253(14) Uani 1 2 d S
H1 H 0.8275 0.6549 0.3923 0.030 Uiso 1 2 calc SR
C2 C 0.7884(3) 0.5768(6) 0.6818(5) 0.0215(13) Uani 1 2 d S
H2 H 0.7934 0.5868 0.7731 0.026 Uiso 1 2 calc SR
C3 C 0.8362(3) 0.6724(6) 0.5928(6) 0.0283(14) Uani 1 2 d S
H3 H 0.8808 0.7616 0.6089 0.034 Uiso 1 2 calc SR
C4 C 0.7845(4) 0.3336(4) 0.1852(3) 0.0231(10) Uani 1 1 d .
C5 C 0.9097(5) 0.3364(5) 0.1778(4) 0.0341(12) Uani 1 1 d .
H5A H 0.9472 0.3658 0.0919 0.051 Uiso 1 1 calc R
H5B H 0.8959 0.2506 0.1930 0.051 Uiso 1 1 calc R
H5C H 0.9677 0.3947 0.2437 0.051 Uiso 1 1 calc R
C10 C 0.6667 0.3333 0.6646(10) 0.0288(4) Uani 1 6 d SU
N1 N 0.7430(3) 0.4860(5) 0.4853(4) 0.0224(11) Uani 1 2 d S
N2 N 0.7322(2) 0.4644(5) 0.6165(4) 0.0196(11) Uani 1 2 d S
O1 O 0.8006(4) 0.4003(2) 0.8784(4) 0.0289(11) Uani 1 2 d S
S1 S 0.6667 0.3333 0.8493(2) 0.0213(6) Uani 1 6 d S
Ru1 Ru 0.6667 0.3333 0.35233(7) 0.0169(3) Uani 1 6 d S
Cl1 Cl 0.0000 0.0000 0.7118(3) 0.0538(10) Uani 1 6 d S

loop_
_atom_site_aniso_label
_atom_site_aniso_U_11
_atom_site_aniso_U_22
_atom_site_aniso_U_33
_atom_site_aniso_U_23
_atom_site_aniso_U_13
_atom_site_aniso_U_12
C1 0.033(3) 0.022(3) 0.017(3) 0.003(2) 0.0013(12) 0.0110(17)
C2 0.024(2) 0.026(3) 0.014(2) -0.007(2) -0.0035(12) 0.0131(17)
C3 0.035(3) 0.024(4) 0.022(3) 0.000(3) 0.0000(13) 0.0121(18)
C4 0.028(2) 0.036(3) 0.0082(16) 0.0007(17) 0.0040(16) 0.017(2)
C5 0.031(3) 0.045(3) 0.028(2) 0.006(2) 0.010(2) 0.020(2)
C10 0.030 0.030 0.0265(12) 0.0000(10) 0.0000(10) 0.015
N1 0.030(2) 0.028(3) 0.008(2) -0.002(2) -0.0009(10) 0.0142(15)
N2 0.026(2) 0.027(3) 0.006(2) 0.0009(18) 0.0005(9) 0.0134(15)
O1 0.036(3) 0.038(2) 0.0124(19) -0.0017(9) -0.0034(18) 0.0179(14)
S1 0.0286(9) 0.0286(9) 0.0068(10) 0.000 0.000 0.0143(5)
Ru1 0.0226(4) 0.0226(4) 0.0055(4) 0.000 0.000 0.01128(19)
Cl1 0.0627(15) 0.0627(15) 0.0361(17) 0.000 0.000 0.0313(8)

loop_
_atom_type_symbol
_atom_type_description
_atom_type_scat_dispersion_real
_atom_type_scat_dispersion_imag
_atom_type_scat_source
C C 0.0033 0.0016 'International Tables Vol C Tables 4.2.6.8 and 6.1.1.4'
H H 0.0000 0.0000 'International Tables Vol C Tables 4.2.6.8 and 6.1.1.4'
N N 0.0061 0.0033 'International Tables Vol C Tables 4.2.6.8 and 6.1.1.4'
O O 0.0106 0.0060 'International Tables Vol C Tables 4.2.6.8 and 6.1.1.4'
S S 0.1246 0.1234 'International Tables Vol C Tables 4.2.6.8 and 6.1.1.4'
Cl Cl 0.1484 0.1585 'International Tables Vol C Tables 4.2.6.8 and 6.1.1.4'
Ru Ru -1.2594 0.8363 'International Tables Vol C Tables 4.2.6.8 and 6.1.1.4'

loop_
_geom_angle_atom_site_label_1
_geom_angle_atom_site_label_2
_geom_angle_atom_site_label_3
_geom_angle
_geom_angle_site_symmetry_1
_geom_angle_site_symmetry_3
N1 C1 C3 111.8(5) . .
N1 C1 H1 124.1 . .
C3 C1 H1 124.1 . .
N2 C2 C3 107.7(5) . .
N2 C2 H2 126.1 . .
C3 C2 H2 126.1 . .
C2 C3 C1 105.2(6) . .
C2 C3 H3 127.4 . .
C1 C3 H3 127.4 . .
C4 C4 C4 120.000(2) 11 12_665
C4 C4 C5 118.8(3) 11 .
C4 C4 C5 121.1(3) 12_665 .
C4 C4 Ru1 71.51(11) 11 .
C4 C4 Ru1 71.38(11) 12_665 .
C5 C4 Ru1 132.4(3) . .
C4 C5 H5A 109.5 . .
C4 C5 H5B 109.5 . .
H5A C5 H5B 109.5 . .
C4 C5 H5C 109.5 . .
H5A C5 H5C 109.5 . .
H5B C5 H5C 109.5 . .
N2 C10 N2 109.1(4) 2_655 .
N2 C10 N2 109.1(4) 2_655 3_665
N2 C10 N2 109.1(4) . 3_665
N2 C10 S1 109.9(4) 2_655 .
N2 C10 S1 109.9(4) . .
N2 C10 S1 109.9(4) 3_665 .
C1 N1 N2 105.0(5) . .
C1 N1 Ru1 133.8(4) . .
N2 N1 Ru1 121.2(4) . .
C2 N2 N1 110.3(5) . .
C2 N2 C10 130.3(6) . .
N1 N2 C10 119.3(6) . .
O1 S1 O1 115.74(12) 3_665 2_655
O1 S1 O1 115.74(12) 3_665 .
O1 S1 O1 115.74(12) 2_655 .
O1 S1 C10 102.09(17) 3_665 .
O1 S1 C10 102.09(17) 2_655 .
O1 S1 C10 102.09(17) . .
N1 Ru1 N1 82.2(2) 3_665 2_655
N1 Ru1 N1 82.2(2) 3_665 .
N1 Ru1 N1 82.2(2) 2_655 .
N1 Ru1 C4 94.84(17) 3_665 .
N1 Ru1 C4 157.08(14) 2_655 .
N1 Ru1 C4 120.09(15) . .
N1 Ru1 C4 94.84(17) 3_665 12_665
N1 Ru1 C4 120.09(15) 2_655 12_665
N1 Ru1 C4 157.08(14) . 12_665
C4 Ru1 C4 37.2(2) . 12_665
N1 Ru1 C4 120.09(14) 3_665 3_665
N1 Ru1 C4 94.84(17) 2_655 3_665
N1 Ru1 C4 157.08(14) . 3_665
C4 Ru1 C4 66.91(17) . 3_665
C4 Ru1 C4 37.0(2) 12_665 3_665
N1 Ru1 C4 120.09(15) 3_665 11
N1 Ru1 C4 157.08(14) 2_655 11
N1 Ru1 C4 94.84(17) . 11
C4 Ru1 C4 37.0(2) . 11
C4 Ru1 C4 66.90(17) 12_665 11
C4 Ru1 C4 79.1(2) 3_665 11
N1 Ru1 C4 157.08(14) 3_665 10_655
N1 Ru1 C4 94.84(17) 2_655 10_655
N1 Ru1 C4 120.09(14) . 10_655
C4 Ru1 C4 79.1(2) . 10_655
C4 Ru1 C4 66.90(17) 12_665 10_655
C4 Ru1 C4 37.2(2) 3_665 10_655
C4 Ru1 C4 66.90(17) 11 10_655
N1 Ru1 C4 157.08(14) 3_665 2_655
N1 Ru1 C4 120.09(14) 2_655 2_655
N1 Ru1 C4 94.84(17) . 2_655
C4 Ru1 C4 66.91(17) . 2_655
C4 Ru1 C4 79.1(2) 12_665 2_655
C4 Ru1 C4 66.90(17) 3_665 2_655
C4 Ru1 C4 37.2(2) 11 2_655
C4 Ru1 C4 37.0(2) 10_655 2_655

loop_
_geom_bond_atom_site_label_1
_geom_bond_atom_site_label_2
_geom_bond_distance
_geom_bond_site_symmetry_2
C1 N1 1.324(8) .
C1 C3 1.393(8) .
C1 H1 0.9500 .
C2 N2 1.358(8) .
C2 C3 1.361(9) .
C2 H2 0.9500 .
C3 H3 0.9500 .
C4 C4 1.422(9) 11
C4 C4 1.431(9) 12_665
C4 C5 1.502(6) .
C4 Ru1 2.241(4) .
C5 H5A 0.9800 .
C5 H5B 0.9800 .
C5 H5C 0.9800 .
C10 N2 1.463(6) 2_655
C10 N2 1.463(6) .
C10 N2 1.463(6) 3_665
C10 S1 1.910(11) .
N1 N2 1.375(6) .
N1 Ru1 2.111(5) .
O1 S1 1.437(5) .
S1 O1 1.437(5) 3_665
S1 O1 1.437(5) 2_655
Ru1 N1 2.111(5) 3_665
Ru1 N1 2.111(5) 2_655
Ru1 C4 2.241(4) 12_665
Ru1 C4 2.241(4) 3_665
Ru1 C4 2.241(4) 11
Ru1 C4 2.241(4) 10_655
Ru1 C4 2.241(4) 2_655

loop_
_platon_squeeze_void_nr
_platon_squeeze_void_average_x
_platon_squeeze_void_average_y
_platon_squeeze_void_average_z
_platon_squeeze_void_volume
_platon_squeeze_void_count_electrons
1 0.000 0.000 0.000 133.6 54.3
2 0.000 0.500 0.500 15.5 -0.4
3 0.500 0.500 0.500 15.3 -0.4
4 0.500 1.000 0.500 15.5 -0.4
